data_7023756
loop_
_publ_author_name
'Goswami, Shyamaprosad'
'Das, Sangita'
'Aich, Krishnendu'
'Sarkar, Deblina'
'Mondal, Tapan Kumar'
'Quah, Ching Kheng'
'Fun, Hoong-Kun'

_publ_section_title
;
 CHEF induced highly selective and sensitive turn-on fluorogenic and
 colorimetric sensor for Fe(3+).
;
_journal_issue 42
_journal_name_full 'Dalton transactions (Cambridge, England : 2003)'
_journal_page_first 15113
_journal_page_last 15119
_journal_paper_doi 10.1039/c3dt51974k
_journal_volume 42
_journal_year 2013
_chemical_formula_moiety 'C33 H33 N5 O4, C2 H3 N'
_chemical_formula_sum 'C35 H36 N6 O4'
_chemical_formula_weight 604.70
_chemical_name_systematic
;
?
;
_space_group_IT_number 2
_symmetry_cell_setting triclinic
_symmetry_space_group_name_Hall '-P 1'
_symmetry_space_group_name_H-M 'P -1'
_atom_sites_solution_hydrogens geom
_atom_sites_solution_primary direct
_atom_sites_solution_secondary difmap
_audit_creation_method SHELXL-97
_cell_angle_alpha 102.191(2)
_cell_angle_beta 95.289(2)
_cell_angle_gamma 112.7240(10)
_cell_formula_units_Z 2
_cell_length_a 9.7783(6)
_cell_length_b 11.5330(7)
_cell_length_c 15.7730(14)
_cell_measurement_reflns_used 6964
_cell_measurement_temperature 297(2)
_cell_measurement_theta_max 29.37
_cell_measurement_theta_min 2.33
_cell_volume 1573.6(2)
_computing_cell_refinement 'SAINT (Bruker, 2009)'
_computing_data_collection 'APEX2 (Bruker, 2009)'
_computing_data_reduction SAINT
_computing_molecular_graphics SHELXTL
_computing_publication_material
;
SHELXTL and PLATON (Spek, 2009)
;
_computing_structure_refinement SHELXTL
_computing_structure_solution 'SHELXTL (Sheldrick, 2008)'
_diffrn_ambient_temperature 297(2)
_diffrn_measured_fraction_theta_full 0.992
_diffrn_measured_fraction_theta_max 0.992
_diffrn_measurement_device_type 'Bruker APEX Duo CCD area detector'
_diffrn_measurement_method '\f and \w scans'
_diffrn_radiation_monochromator graphite
_diffrn_radiation_source 'fine-focus sealed tube'
_diffrn_radiation_type MoK\a
_diffrn_radiation_wavelength 0.71073
_diffrn_reflns_av_R_equivalents 0.0319
_diffrn_reflns_av_sigmaI/netI 0.0353
_diffrn_reflns_limit_h_max 13
_diffrn_reflns_limit_h_min -13
_diffrn_reflns_limit_k_max 16
_diffrn_reflns_limit_k_min -16
_diffrn_reflns_limit_l_max 22
_diffrn_reflns_limit_l_min -22
_diffrn_reflns_number 33726
_diffrn_reflns_theta_full 30.17
_diffrn_reflns_theta_max 30.17
_diffrn_reflns_theta_min 1.99
_diffrn_standards_number 0
_exptl_absorpt_coefficient_mu 0.085
_exptl_absorpt_correction_T_max 0.9842
_exptl_absorpt_correction_T_min 0.9765
_exptl_absorpt_correction_type multi-scan
_exptl_absorpt_process_details '(<i>SADABS</i>; Bruker, 2009)'
_exptl_crystal_colour colourless
_exptl_crystal_density_diffrn 1.276
_exptl_crystal_density_method 'not measured'
_exptl_crystal_description block
_exptl_crystal_F_000 640
_exptl_crystal_size_max 0.28
_exptl_crystal_size_mid 0.27
_exptl_crystal_size_min 0.19
_refine_diff_density_max 0.211
_refine_diff_density_min -0.195
_refine_diff_density_rms 0.038
_refine_ls_extinction_method none
_refine_ls_goodness_of_fit_ref 1.035
_refine_ls_hydrogen_treatment mixed
_refine_ls_matrix_type full
_refine_ls_number_parameters 433
_refine_ls_number_reflns 9237
_refine_ls_number_restraints 0
_refine_ls_restrained_S_all 1.035
_refine_ls_R_factor_all 0.0865
_refine_ls_R_factor_gt 0.0488
_refine_ls_shift/su_max 0.000
_refine_ls_shift/su_mean 0.000
_refine_ls_structure_factor_coef Fsqd
_refine_ls_weighting_details 'calc w=1/[\s^2^(Fo^2^)+(0.0759P)^2^+0.1765P] where P=(Fo^2^+2Fc^2^)/3'
_refine_ls_weighting_scheme calc
_refine_ls_wR_factor_gt 0.1337
_refine_ls_wR_factor_ref 0.1601
_reflns_number_gt 5662
_reflns_number_total 9237
_reflns_threshold_expression 'I > 2\s(I)'
_cod_data_source_file c3dt51974k.txt
_cod_data_source_block mo_fs243_0m
_cod_depositor_comments
;
The following automatic conversions were performed:

'_symmetry_cell_setting' value 'Triclinic' changed to 'triclinic'
according to /home/saulius/struct/CIF-dictionaries/cif_core.dic
dictionary named 'cif_core.dic' version 2.4.2 from 2011-04-26.

Automatic conversion script
Id: cif_fix_values 1891 2012-01-12 08:04:46Z andrius 
;
_cod_original_cell_volume 1573.63(19)
_cod_database_code 7023756

loop_
_symmetry_equiv_pos_as_xyz
'x, y, z'
'-x, -y, -z'

loop_
_atom_site_label
_atom_site_type_symbol
_atom_site_fract_x
_atom_site_fract_y
_atom_site_fract_z
_atom_site_U_iso_or_equiv
_atom_site_adp_type
_atom_site_occupancy
_atom_site_symmetry_multiplicity
_atom_site_calc_flag
_atom_site_refinement_flags
_atom_site_disorder_assembly
_atom_site_disorder_group
O1 O 0.78600(13) 0.20217(11) 0.40592(7) 0.0499(3) Uani 1 1 d . . .
O2 O 0.56155(14) 0.18611(13) 0.01160(7) 0.0603(3) Uani 1 1 d . . .
O3 O 0.74600(13) 0.46351(12) 0.15185(9) 0.0610(3) Uani 1 1 d . . .
O4 O 1.4501(5) 0.4654(5) 0.1494(8) 0.080(2) Uani 0.444(16) 1 d P A 1
H1O4 H 1.5375 0.4613 0.1503 0.120 Uiso 0.444(16) 1 d PR A 1
O4A O 1.4448(5) 0.4466(5) 0.0911(9) 0.089(3) Uani 0.556(16) 1 d P A 2
H2O4 H 1.4973 0.4016 0.0955 0.133 Uiso 0.556(16) 1 d PR A 2
N1 N 0.86938(15) -0.17801(14) 0.30189(9) 0.0456(3) Uani 1 1 d . . .
N2 N 0.75007(19) 0.59717(15) 0.53387(10) 0.0585(4) Uani 1 1 d . . .
N3 N 0.65054(12) 0.20841(12) 0.15654(8) 0.0386(3) Uani 1 1 d . . .
N4 N 0.79799(13) 0.28867(12) 0.15812(8) 0.0403(3) Uani 1 1 d . . .
N5 N 1.07313(13) 0.40690(12) 0.12673(8) 0.0416(3) Uani 1 1 d . . .
C1 C 0.75738(16) 0.09649(14) 0.33611(9) 0.0381(3) Uani 1 1 d . . .
C2 C 0.82250(16) 0.01364(14) 0.35338(9) 0.0407(3) Uani 1 1 d . . .
H2A H 0.8791 0.0318 0.4091 0.049 Uiso 1 1 calc R . .
C3 C 0.80341(15) -0.09552(14) 0.28811(9) 0.0378(3) Uani 1 1 d . . .
C4 C 0.71651(15) -0.12180(14) 0.20321(9) 0.0381(3) Uani 1 1 d . . .
C5 C 0.65247(15) -0.03822(14) 0.18979(9) 0.0382(3) Uani 1 1 d . . .
H5A H 0.5941 -0.0565 0.1346 0.046 Uiso 1 1 calc R . .
C6 C 0.67049(15) 0.07259(13) 0.25458(9) 0.0355(3) Uani 1 1 d . . .
C7 C 0.60058(14) 0.16292(13) 0.23526(8) 0.0350(3) Uani 1 1 d . . .
C8 C 0.63950(15) 0.27559(13) 0.31510(9) 0.0379(3) Uani 1 1 d . . .
C9 C 0.58713(16) 0.37220(14) 0.31341(10) 0.0430(3) Uani 1 1 d . . .
H9A H 0.5263 0.3641 0.2616 0.052 Uiso 1 1 calc R . .
C10 C 0.62005(17) 0.47813(15) 0.38352(11) 0.0453(3) Uani 1 1 d . . .
C11 C 0.71337(18) 0.49135(15) 0.46266(10) 0.0463(3) Uani 1 1 d . . .
C12 C 0.76704(18) 0.39666(15) 0.46593(10) 0.0469(4) Uani 1 1 d . . .
H12A H 0.8289 0.4044 0.5172 0.056 Uiso 1 1 calc R . .
C13 C 0.72882(17) 0.29061(14) 0.39320(10) 0.0412(3) Uani 1 1 d . . .
C14 C 0.43088(15) 0.09033(13) 0.19705(9) 0.0360(3) Uani 1 1 d . . .
C15 C 0.31540(17) 0.03177(15) 0.23852(11) 0.0450(3) Uani 1 1 d . . .
H15A H 0.3352 0.0319 0.2974 0.054 Uiso 1 1 calc R . .
C16 C 0.16830(18) -0.02770(16) 0.19026(13) 0.0542(4) Uani 1 1 d . . .
H16A H 0.0888 -0.0666 0.2176 0.065 Uiso 1 1 calc R . .
C17 C 0.13801(18) -0.03000(17) 0.10211(13) 0.0576(4) Uani 1 1 d . . .
H17A H 0.0389 -0.0713 0.0709 0.069 Uiso 1 1 calc R . .
C18 C 0.25356(17) 0.02849(16) 0.06053(12) 0.0518(4) Uani 1 1 d . . .
H18A H 0.2342 0.0271 0.0014 0.062 Uiso 1 1 calc R . .
C19 C 0.39977(16) 0.08957(14) 0.10947(9) 0.0396(3) Uani 1 1 d . . .
C20 C 0.54082(16) 0.16362(14) 0.08234(9) 0.0413(3) Uani 1 1 d . . .
C21 C 0.83283(16) 0.41083(15) 0.14824(10) 0.0416(3) Uani 1 1 d . . .
C23 C 1.03808(19) 0.59914(16) 0.11930(12) 0.0550(4) Uani 1 1 d . . .
H23A H 0.9768 0.6440 0.1239 0.066 Uiso 1 1 calc R . .
C24 C 1.1806(2) 0.65458(18) 0.10016(14) 0.0647(5) Uani 1 1 d . . .
H24A H 1.2166 0.7373 0.0909 0.078 Uiso 1 1 calc R . .
C25 C 1.26804(18) 0.58543(18) 0.09509(13) 0.0590(4) Uani 1 1 d . . .
H25A H 1.3641 0.6209 0.0822 0.071 Uiso 1 1 calc R . .
C26 C 1.21202(16) 0.46244(15) 0.10934(10) 0.0458(3) Uani 1 1 d . A .
C27 C 0.69939(19) -0.23612(16) 0.13044(11) 0.0504(4) Uani 1 1 d . . .
H27A H 0.6401 -0.2384 0.0776 0.076 Uiso 1 1 calc R . .
H27B H 0.6497 -0.3152 0.1472 0.076 Uiso 1 1 calc R . .
H27C H 0.7973 -0.2281 0.1198 0.076 Uiso 1 1 calc R . .
C22 C 0.98939(15) 0.47601(14) 0.13138(10) 0.0403(3) Uani 1 1 d . . .
C28 C 0.5612(2) 0.57892(17) 0.37640(13) 0.0577(4) Uani 1 1 d . . .
H28A H 0.4983 0.5532 0.3193 0.086 Uiso 1 1 calc R . .
H28B H 0.6445 0.6616 0.3839 0.086 Uiso 1 1 calc R . .
H28C H 0.5030 0.5863 0.4214 0.086 Uiso 1 1 calc R . .
C29 C 0.95927(19) -0.16068(17) 0.38500(11) 0.0518(4) Uani 1 1 d . . .
H29A H 0.8992 -0.1632 0.4308 0.062 Uiso 1 1 calc R . .
H29B H 1.0450 -0.0762 0.4013 0.062 Uiso 1 1 calc R . .
C30 C 1.0143(3) -0.2672(2) 0.37756(14) 0.0727(6) Uani 1 1 d . . .
H30A H 1.0736 -0.2554 0.4333 0.109 Uiso 1 1 calc R . .
H30B H 1.0752 -0.2633 0.3329 0.109 Uiso 1 1 calc R . .
H30C H 0.9292 -0.3505 0.3617 0.109 Uiso 1 1 calc R . .
C31 C 0.8386(2) 0.61521(18) 0.61782(12) 0.0616(5) Uani 1 1 d . . .
H31A H 0.9399 0.6259 0.6105 0.074 Uiso 1 1 calc R . .
H31B H 0.7933 0.5386 0.6392 0.074 Uiso 1 1 calc R . .
C32 C 0.8466(2) 0.7341(2) 0.68450(14) 0.0741(6) Uani 1 1 d . . .
H32A H 0.9102 0.7478 0.7391 0.111 Uiso 1 1 calc R . .
H32B H 0.7469 0.7209 0.6946 0.111 Uiso 1 1 calc R . .
H32C H 0.8876 0.8093 0.6622 0.111 Uiso 1 1 calc R . .
C33 C 1.3030(2) 0.38287(19) 0.10542(15) 0.0653(5) Uani 1 1 d . . .
H33A H 1.2600 0.3132 0.1334 0.078 Uiso 0.444(16) 1 calc PR A 1
H33B H 1.3024 0.3443 0.0444 0.078 Uiso 0.444(16) 1 calc PR A 1
H33C H 1.3106 0.3599 0.1602 0.078 Uiso 0.556(16) 1 d PR A 2
H33D H 1.2503 0.3035 0.0591 0.078 Uiso 0.556(16) 1 d PR A 2
N6 N 0.6353(4) 0.8945(3) 0.52753(18) 0.1230(9) Uani 1 1 d . . .
C34 C 0.4439(3) 0.8296(3) 0.3843(2) 0.1003(9) Uani 1 1 d . . .
H34A H 0.3737 0.7400 0.3727 0.150 Uiso 1 1 calc R . .
H34B H 0.4978 0.8404 0.3366 0.150 Uiso 1 1 calc R . .
H34C H 0.3899 0.8841 0.3894 0.150 Uiso 1 1 calc R . .
C35 C 0.5492(3) 0.8664(2) 0.4655(2) 0.0821(7) Uani 1 1 d . . .
H1N4 H 0.860(2) 0.2509(18) 0.1450(12) 0.063(5) Uiso 1 1 d . . .
H1N1 H 0.832(2) -0.2502(19) 0.2669(13) 0.059(6) Uiso 1 1 d . . .
H1N2 H 0.700(2) 0.641(2) 0.5310(13) 0.065(6) Uiso 1 1 d . . .

loop_
_atom_site_aniso_label
_atom_site_aniso_U_11
_atom_site_aniso_U_22
_atom_site_aniso_U_33
_atom_site_aniso_U_23
_atom_site_aniso_U_13
_atom_site_aniso_U_12
O1 0.0618(7) 0.0531(6) 0.0382(5) 0.0069(5) -0.0053(5) 0.0337(6)
O2 0.0545(7) 0.0826(8) 0.0417(6) 0.0311(6) 0.0063(5) 0.0195(6)
O3 0.0450(6) 0.0645(7) 0.0987(9) 0.0422(7) 0.0309(6) 0.0350(6)
O4 0.056(2) 0.104(3) 0.099(5) 0.029(3) 0.009(2) 0.052(2)
O4A 0.0445(16) 0.091(2) 0.151(7) 0.051(3) 0.034(3) 0.0376(17)
N1 0.0445(7) 0.0512(8) 0.0477(7) 0.0170(6) 0.0013(6) 0.0266(6)
N2 0.0660(10) 0.0524(8) 0.0550(9) 0.0043(7) 0.0079(7) 0.0285(8)
N3 0.0282(5) 0.0487(7) 0.0391(6) 0.0208(5) 0.0046(5) 0.0121(5)
N4 0.0292(6) 0.0459(7) 0.0516(7) 0.0213(5) 0.0102(5) 0.0169(5)
N5 0.0326(6) 0.0458(7) 0.0504(7) 0.0158(5) 0.0099(5) 0.0185(5)
C1 0.0372(7) 0.0449(7) 0.0334(7) 0.0122(6) 0.0035(5) 0.0183(6)
C2 0.0388(7) 0.0505(8) 0.0361(7) 0.0166(6) 0.0009(6) 0.0208(6)
C3 0.0305(6) 0.0462(7) 0.0413(7) 0.0193(6) 0.0070(5) 0.0170(6)
C4 0.0314(6) 0.0442(7) 0.0393(7) 0.0127(6) 0.0051(5) 0.0162(6)
C5 0.0341(7) 0.0491(8) 0.0342(7) 0.0140(6) 0.0029(5) 0.0196(6)
C6 0.0316(6) 0.0438(7) 0.0352(7) 0.0160(6) 0.0056(5) 0.0174(6)
C7 0.0314(6) 0.0428(7) 0.0341(7) 0.0161(5) 0.0062(5) 0.0160(6)
C8 0.0341(7) 0.0416(7) 0.0400(7) 0.0143(6) 0.0062(6) 0.0162(6)
C9 0.0369(7) 0.0477(8) 0.0478(8) 0.0174(6) 0.0068(6) 0.0192(6)
C10 0.0402(8) 0.0438(8) 0.0552(9) 0.0160(7) 0.0125(7) 0.0187(6)
C11 0.0434(8) 0.0429(8) 0.0495(9) 0.0105(7) 0.0121(7) 0.0150(7)
C12 0.0478(8) 0.0496(8) 0.0423(8) 0.0102(7) 0.0042(7) 0.0214(7)
C13 0.0406(7) 0.0450(8) 0.0419(7) 0.0151(6) 0.0068(6) 0.0205(6)
C14 0.0314(6) 0.0379(7) 0.0425(7) 0.0147(6) 0.0072(5) 0.0164(5)
C15 0.0414(8) 0.0470(8) 0.0514(9) 0.0191(7) 0.0151(7) 0.0189(7)
C16 0.0364(8) 0.0515(9) 0.0753(12) 0.0217(8) 0.0196(8) 0.0144(7)
C17 0.0312(7) 0.0559(10) 0.0771(12) 0.0183(9) -0.0011(7) 0.0114(7)
C18 0.0375(8) 0.0571(9) 0.0558(9) 0.0180(8) -0.0038(7) 0.0158(7)
C19 0.0334(7) 0.0435(7) 0.0437(8) 0.0156(6) 0.0022(6) 0.0170(6)
C20 0.0378(7) 0.0501(8) 0.0394(7) 0.0188(6) 0.0039(6) 0.0192(6)
C21 0.0350(7) 0.0481(8) 0.0492(8) 0.0206(6) 0.0104(6) 0.0208(6)
C23 0.0448(8) 0.0510(9) 0.0832(12) 0.0305(9) 0.0216(8) 0.0260(7)
C24 0.0508(10) 0.0546(10) 0.1024(15) 0.0417(10) 0.0295(10) 0.0224(8)
C25 0.0372(8) 0.0631(10) 0.0835(13) 0.0313(9) 0.0235(8) 0.0193(8)
C26 0.0343(7) 0.0527(9) 0.0537(9) 0.0152(7) 0.0114(6) 0.0203(7)
C27 0.0483(9) 0.0553(9) 0.0497(9) 0.0086(7) 0.0003(7) 0.0285(8)
C22 0.0334(7) 0.0447(8) 0.0480(8) 0.0178(6) 0.0111(6) 0.0182(6)
C28 0.0555(10) 0.0506(9) 0.0740(12) 0.0185(8) 0.0150(9) 0.0280(8)
C29 0.0484(9) 0.0653(10) 0.0501(9) 0.0232(8) 0.0020(7) 0.0300(8)
C30 0.0790(14) 0.0882(14) 0.0714(12) 0.0295(11) 0.0001(10) 0.0553(12)
C31 0.0511(10) 0.0619(11) 0.0592(11) -0.0015(8) 0.0048(8) 0.0208(9)
C32 0.0662(12) 0.0692(12) 0.0668(12) -0.0070(10) 0.0101(10) 0.0210(10)
C33 0.0483(10) 0.0707(12) 0.0896(14) 0.0221(10) 0.0224(10) 0.0355(9)
N6 0.147(2) 0.124(2) 0.0827(16) 0.0220(15) 0.0323(17) 0.0416(19)
C34 0.0780(16) 0.0885(17) 0.156(3) 0.0558(18) 0.0331(17) 0.0433(14)
C35 0.0927(18) 0.0697(14) 0.0957(18) 0.0260(13) 0.0426(16) 0.0389(14)

loop_
_atom_type_symbol
_atom_type_description
_atom_type_scat_dispersion_real
_atom_type_scat_dispersion_imag
_atom_type_scat_source
C C 0.0033 0.0016 'International Tables Vol C Tables 4.2.6.8 and 6.1.1.4'
H H 0.0000 0.0000 'International Tables Vol C Tables 4.2.6.8 and 6.1.1.4'
N N 0.0061 0.0033 'International Tables Vol C Tables 4.2.6.8 and 6.1.1.4'
O O 0.0106 0.0060 'International Tables Vol C Tables 4.2.6.8 and 6.1.1.4'

loop_
_geom_angle_atom_site_label_1
_geom_angle_atom_site_label_2
_geom_angle_atom_site_label_3
_geom_angle
C1 O1 C13 118.20(11)
C33 O4 H1O4 134.6
C33 O4 H2O4 89.2
H1O4 O4 H2O4 47.8
C33 O4A H1O4 111.4
C33 O4A H2O4 110.5
H1O4 O4A H2O4 51.1
C3 N1 C29 123.40(14)
C3 N1 H1N1 115.1(13)
C29 N1 H1N1 118.3(13)
C11 N2 C31 123.40(15)
C11 N2 H1N2 115.7(14)
C31 N2 H1N2 119.1(14)
C20 N3 N4 121.89(11)
C20 N3 C7 115.94(11)
N4 N3 C7 122.16(10)
C21 N4 N3 119.70(12)
C21 N4 H1N4 119.0(12)
N3 N4 H1N4 117.2(12)
C26 N5 C22 117.47(12)
O1 C1 C6 123.29(12)
O1 C1 C2 114.78(12)
C6 C1 C2 121.92(13)
C3 C2 C1 120.35(12)
C3 C2 H2A 119.8
C1 C2 H2A 119.8
N1 C3 C2 122.10(13)
N1 C3 C4 118.79(13)
C2 C3 C4 119.09(12)
C5 C4 C3 118.39(13)
C5 C4 C27 121.45(12)
C3 C4 C27 120.14(12)
C4 C5 C6 123.48(12)
C4 C5 H5A 118.3
C6 C5 H5A 118.3
C1 C6 C5 116.74(12)
C1 C6 C7 122.12(12)
C5 C6 C7 121.13(11)
N3 C7 C8 111.64(11)
N3 C7 C6 109.99(11)
C8 C7 C6 110.49(11)
N3 C7 C14 98.09(10)
C8 C7 C14 113.57(11)
C6 C7 C14 112.48(11)
C13 C8 C9 116.37(13)
C13 C8 C7 122.56(12)
C9 C8 C7 121.06(12)
C10 C9 C8 123.93(14)
C10 C9 H9A 118.0
C8 C9 H9A 118.0
C9 C10 C11 118.31(13)
C9 C10 C28 120.90(14)
C11 C10 C28 120.78(14)
N2 C11 C12 121.32(15)
N2 C11 C10 119.83(14)
C12 C11 C10 118.85(14)
C13 C12 C11 120.41(14)
C13 C12 H12A 119.8
C11 C12 H12A 119.8
O1 C13 C8 123.28(13)
O1 C13 C12 114.59(13)
C8 C13 C12 122.12(13)
C15 C14 C19 120.22(13)
C15 C14 C7 128.57(13)
C19 C14 C7 111.20(12)
C14 C15 C16 118.36(15)
C14 C15 H15A 120.8
C16 C15 H15A 120.8
C17 C16 C15 121.17(15)
C17 C16 H16A 119.4
C15 C16 H16A 119.4
C18 C17 C16 120.49(15)
C18 C17 H17A 119.8
C16 C17 H17A 119.8
C17 C18 C19 118.03(15)
C17 C18 H18A 121.0
C19 C18 H18A 121.0
C14 C19 C18 121.70(14)
C14 C19 C20 109.52(12)
C18 C19 C20 128.76(14)
O2 C20 N3 125.11(14)
O2 C20 C19 129.91(13)
N3 C20 C19 104.96(11)
O3 C21 N4 124.01(13)
O3 C21 C22 122.21(13)
N4 C21 C22 113.78(12)
C22 C23 C24 118.30(15)
C22 C23 H23A 120.8
C24 C23 H23A 120.8
C25 C24 C23 118.90(16)
C25 C24 H24A 120.5
C23 C24 H24A 120.5
C24 C25 C26 119.49(15)
C24 C25 H25A 120.3
C26 C25 H25A 120.3
N5 C26 C25 122.14(14)
N5 C26 C33 116.03(14)
C25 C26 C33 121.83(14)
C4 C27 H27A 109.5
C4 C27 H27B 109.5
H27A C27 H27B 109.5
C4 C27 H27C 109.5
H27A C27 H27C 109.5
H27B C27 H27C 109.5
N5 C22 C23 123.69(13)
N5 C22 C21 116.70(12)
C23 C22 C21 119.59(13)
C10 C28 H28A 109.5
C10 C28 H28B 109.5
H28A C28 H28B 109.5
C10 C28 H28C 109.5
H28A C28 H28C 109.5
H28B C28 H28C 109.5
N1 C29 C30 109.90(14)
N1 C29 H29A 109.7
C30 C29 H29A 109.7
N1 C29 H29B 109.7
C30 C29 H29B 109.7
H29A C29 H29B 108.2
C29 C30 H30A 109.5
C29 C30 H30B 109.5
H30A C30 H30B 109.5
C29 C30 H30C 109.5
H30A C30 H30C 109.5
H30B C30 H30C 109.5
N2 C31 C32 110.32(17)
N2 C31 H31A 109.6
C32 C31 H31A 109.6
N2 C31 H31B 109.6
C32 C31 H31B 109.6
H31A C31 H31B 108.1
C31 C32 H32A 109.5
C31 C32 H32B 109.5
H32A C32 H32B 109.5
C31 C32 H32C 109.5
H32A C32 H32C 109.5
H32B C32 H32C 109.5
O4A C33 C26 113.2(2)
O4 C33 C26 108.0(3)
O4A C33 H33A 132.7
O4 C33 H33A 110.1
C26 C33 H33A 110.1
O4A C33 H33B 73.6
O4 C33 H33B 110.1
C26 C33 H33B 110.1
H33A C33 H33B 108.4
O4A C33 H33C 108.8
O4 C33 H33C 76.1
C26 C33 H33C 108.9
H33B C33 H33C 135.8
O4A C33 H33D 109.4
O4 C33 H33D 139.2
C26 C33 H33D 108.7
H33A C33 H33D 72.8
H33C C33 H33D 107.8
C35 C34 H34A 109.5
C35 C34 H34B 109.5
H34A C34 H34B 109.5
C35 C34 H34C 109.5
H34A C34 H34C 109.5
H34B C34 H34C 109.5
N6 C35 C34 177.7(3)

loop_
_geom_bond_atom_site_label_1
_geom_bond_atom_site_label_2
_geom_bond_distance
O1 C1 1.3744(17)
O1 C13 1.3783(17)
O2 C20 1.2153(17)
O3 C21 1.2190(17)
O4 C33 1.391(5)
O4 H1O4 0.8734
O4 H2O4 1.2455
O4A C33 1.362(4)
O4A H1O4 1.1748
O4A H2O4 0.8680
N1 C3 1.3798(18)
N1 C29 1.4395(19)
N1 H1N1 0.816(19)
N2 C11 1.374(2)
N2 C31 1.442(2)
N2 H1N2 0.83(2)
N3 C20 1.3684(17)
N3 N4 1.3743(16)
N3 C7 1.4982(16)
N4 C21 1.3627(19)
N4 H1N4 0.885(19)
N5 C26 1.3419(18)
N5 C22 1.3423(17)
C1 C6 1.3854(18)
C1 C2 1.3931(19)
C2 C3 1.384(2)
C2 H2A 0.9300
C3 C4 1.4237(19)
C4 C5 1.3763(19)
C4 C27 1.496(2)
C5 C6 1.396(2)
C5 H5A 0.9300
C6 C7 1.5137(18)
C7 C8 1.5026(19)
C7 C14 1.5319(18)
C8 C13 1.3802(19)
C8 C9 1.3982(19)
C9 C10 1.371(2)
C9 H9A 0.9300
C10 C11 1.420(2)
C10 C28 1.502(2)
C11 C12 1.390(2)
C12 C13 1.388(2)
C12 H12A 0.9300
C14 C15 1.3757(19)
C14 C19 1.3843(19)
C15 C16 1.391(2)
C15 H15A 0.9300
C16 C17 1.387(3)
C16 H16A 0.9300
C17 C18 1.377(2)
C17 H17A 0.9300
C18 C19 1.3875(19)
C18 H18A 0.9300
C19 C20 1.472(2)
C21 C22 1.4999(19)
C23 C22 1.374(2)
C23 C24 1.383(2)
C23 H23A 0.9300
C24 C25 1.373(2)
C24 H24A 0.9300
C25 C26 1.386(2)
C25 H25A 0.9300
C26 C33 1.501(2)
C27 H27A 0.9600
C27 H27B 0.9600
C27 H27C 0.9600
C28 H28A 0.9600
C28 H28B 0.9600
C28 H28C 0.9600
C29 C30 1.508(2)
C29 H29A 0.9700
C29 H29B 0.9700
C30 H30A 0.9600
C30 H30B 0.9600
C30 H30C 0.9600
C31 C32 1.512(2)
C31 H31A 0.9700
C31 H31B 0.9700
C32 H32A 0.9600
C32 H32B 0.9600
C32 H32C 0.9600
C33 H33A 0.9700
C33 H33B 0.9700
C33 H33C 0.9600
C33 H33D 0.9600
N6 C35 1.129(4)
C34 C35 1.440(4)
C34 H34A 0.9600
C34 H34B 0.9600
C34 H34C 0.9600

loop_
_geom_torsion_atom_site_label_1
_geom_torsion_atom_site_label_2
_geom_torsion_atom_site_label_3
_geom_torsion_atom_site_label_4
_geom_torsion
C20 N3 N4 C21 64.98(19)
C7 N3 N4 C21 -116.01(14)
C13 O1 C1 C6 -1.9(2)
C13 O1 C1 C2 178.25(13)
O1 C1 C2 C3 -179.29(12)
C6 C1 C2 C3 0.9(2)
C29 N1 C3 C2 1.9(2)
C29 N1 C3 C4 -179.93(14)
C1 C2 C3 N1 178.24(13)
C1 C2 C3 C4 0.0(2)
N1 C3 C4 C5 -179.31(13)
C2 C3 C4 C5 -1.1(2)
N1 C3 C4 C27 -0.7(2)
C2 C3 C4 C27 177.51(13)
C3 C4 C5 C6 1.3(2)
C27 C4 C5 C6 -177.30(14)
O1 C1 C6 C5 179.46(13)
C2 C1 C6 C5 -0.7(2)
O1 C1 C6 C7 0.7(2)
C2 C1 C6 C7 -179.48(13)
C4 C5 C6 C1 -0.4(2)
C4 C5 C6 C7 178.41(12)
C20 N3 C7 C8 -124.88(13)
N4 N3 C7 C8 56.05(16)
C20 N3 C7 C6 112.08(13)
N4 N3 C7 C6 -66.98(16)
C20 N3 C7 C14 -5.48(15)
N4 N3 C7 C14 175.46(12)
C1 C6 C7 N3 123.62(13)
C5 C6 C7 N3 -55.10(16)
C1 C6 C7 C8 -0.09(18)
C5 C6 C7 C8 -178.80(12)
C1 C6 C7 C14 -128.16(14)
C5 C6 C7 C14 53.12(17)
N3 C7 C8 C13 -121.97(14)
C6 C7 C8 C13 0.78(18)
C14 C7 C8 C13 128.26(14)
N3 C7 C8 C9 57.46(17)
C6 C7 C8 C9 -179.79(12)
C14 C7 C8 C9 -52.32(17)
C13 C8 C9 C10 0.3(2)
C7 C8 C9 C10 -179.17(13)
C8 C9 C10 C11 0.3(2)
C8 C9 C10 C28 179.25(14)
C31 N2 C11 C12 -3.4(3)
C31 N2 C11 C10 177.23(16)
C9 C10 C11 N2 179.23(15)
C28 C10 C11 N2 0.2(2)
C9 C10 C11 C12 -0.2(2)
C28 C10 C11 C12 -179.13(14)
N2 C11 C12 C13 -179.89(15)
C10 C11 C12 C13 -0.5(2)
C1 O1 C13 C8 2.6(2)
C1 O1 C13 C12 -177.93(13)
C9 C8 C13 O1 178.40(13)
C7 C8 C13 O1 -2.1(2)
C9 C8 C13 C12 -1.0(2)
C7 C8 C13 C12 178.47(14)
C11 C12 C13 O1 -178.32(13)
C11 C12 C13 C8 1.1(2)
N3 C7 C14 C15 -174.97(14)
C8 C7 C14 C15 -57.03(18)
C6 C7 C14 C15 69.40(18)
N3 C7 C14 C19 4.25(14)
C8 C7 C14 C19 122.19(13)
C6 C7 C14 C19 -111.38(13)
C19 C14 C15 C16 0.1(2)
C7 C14 C15 C16 179.29(14)
C14 C15 C16 C17 0.9(2)
C15 C16 C17 C18 -0.9(3)
C16 C17 C18 C19 -0.2(3)
C15 C14 C19 C18 -1.3(2)
C7 C14 C19 C18 179.45(13)
C15 C14 C19 C20 177.25(13)
C7 C14 C19 C20 -2.04(16)
C17 C18 C19 C14 1.3(2)
C17 C18 C19 C20 -176.90(15)
N4 N3 C20 O2 2.0(2)
C7 N3 C20 O2 -177.03(14)
N4 N3 C20 C19 -176.33(12)
C7 N3 C20 C19 4.61(16)
C14 C19 C20 O2 -179.67(16)
C18 C19 C20 O2 -1.3(3)
C14 C19 C20 N3 -1.42(16)
C18 C19 C20 N3 176.94(15)
N3 N4 C21 O3 12.2(2)
N3 N4 C21 C22 -167.28(12)
C22 C23 C24 C25 -0.8(3)
C23 C24 C25 C26 -0.1(3)
C22 N5 C26 C25 -1.0(2)
C22 N5 C26 C33 179.48(14)
C24 C25 C26 N5 1.1(3)
C24 C25 C26 C33 -179.47(18)
C26 N5 C22 C23 0.1(2)
C26 N5 C22 C21 178.27(13)
C24 C23 C22 N5 0.9(3)
C24 C23 C22 C21 -177.30(16)
O3 C21 C22 N5 -178.41(15)
N4 C21 C22 N5 1.05(19)
O3 C21 C22 C23 -0.1(2)
N4 C21 C22 C23 179.33(15)
C3 N1 C29 C30 -179.91(15)
C11 N2 C31 C32 -174.73(17)
N5 C26 C33 O4A -177.5(6)
C25 C26 C33 O4A 3.0(7)
N5 C26 C33 O4 -137.4(6)
C25 C26 C33 O4 43.1(6)
